data_4027963
loop_
_publ_author_name
'David M. Hodgson'
'Andrew Charlton'
'Robert S. Paton'
'Amber L. Thompson'

_publ_contact_author 'David M. Hodgson'
_publ_contact_author_email david.hodgson@chem.ox.ac.uk
_publ_section_title
;
 C-Alkylation of Chiral Tropane- and Homotropane-Derived Enamines
;
_journal_name_full 'Journal of Organic Chemistry'
_journal_page_first 1508
_journal_page_last 1518
_journal_paper_doi 10.1021/jo3025972
_journal_volume 78
_journal_year 2013
_chemical_absolute_configuration ad
_chemical_formula_moiety 'C19 H28 N2 O1'
_chemical_formula_sum 'C19 H28 N2 O'
_chemical_formula_weight 300.44
_space_group_IT_number 19
_symmetry_cell_setting orthorhombic
_symmetry_space_group_name_Hall 'P 2ac 2ab'
_symmetry_space_group_name_H-M 'P 21 21 21'
_atom_sites_solution_hydrogens geom
_atom_sites_solution_primary direct
_audit_creation_date 11-02-15
_audit_creation_method CRYSTALS_ver_14.18
_cell_angle_alpha 90
_cell_angle_beta 90
_cell_angle_gamma 90
_cell_formula_units_Z 4
_cell_length_a 9.3133(1)
_cell_length_b 10.4410(1)
_cell_length_c 18.1294(2)
_cell_measurement_reflns_used 24846
_cell_measurement_temperature 150
_cell_measurement_theta_max 76
_cell_measurement_theta_min 4
_cell_volume 1762.91(3)
_computing_cell_refinement 'CrysAlis, (Oxford Diffraction, 2002)'
_computing_data_collection 'SuperNova, (Oxford Diffraction, 2010)'
_computing_data_reduction 'CrysAlis, (Oxford Diffraction, 2002)'
_computing_molecular_graphics 'CAMERON (Watkin et al., 1996)'
_computing_publication_material 'CRYSTALS (Betteridge et al., 2003)'
_computing_structure_refinement 'CRYSTALS (Betteridge et al., 2003)'
_computing_structure_solution 'SIR92 (Altomare et al., 1994)'
_diffrn_ambient_temperature 150
_diffrn_measured_fraction_theta_full 1.000
_diffrn_measured_fraction_theta_max 1.000
_diffrn_measurement_device Area
_diffrn_measurement_device_type 'Oxford Diffraction SuperNova'
_diffrn_measurement_method \w
_diffrn_radiation_monochromator graphite
_diffrn_radiation_type 'Cu K\a'
_diffrn_radiation_wavelength 1.54180
_diffrn_reflns_av_R_equivalents 0.034
_diffrn_reflns_limit_h_max 11
_diffrn_reflns_limit_h_min -11
_diffrn_reflns_limit_k_max 12
_diffrn_reflns_limit_k_min -13
_diffrn_reflns_limit_l_max 22
_diffrn_reflns_limit_l_min -22
_diffrn_reflns_number 40256
_diffrn_reflns_theta_full 76.211
_diffrn_reflns_theta_max 76.211
_diffrn_reflns_theta_min 4.879
_diffrn_standards_number 0
_exptl_absorpt_coefficient_mu 0.539
_exptl_absorpt_correction_T_max 0.98
_exptl_absorpt_correction_T_min 0.89
_exptl_absorpt_correction_type multi-scan
_exptl_absorpt_process_details
;
CrysAlisPro, Oxford Diffraction Ltd. (Oxford Diffraction, 2002),
empirical absorption correction using spherical harmonics,
implemented in SCALE3 ABSPACK scaling algorithm.
;
_exptl_crystal_colour clear_pale_colourless
_exptl_crystal_density_diffrn 1.132
_exptl_crystal_description block
_exptl_crystal_F_000 656
_exptl_crystal_size_max 0.060
_exptl_crystal_size_mid 0.050
_exptl_crystal_size_min 0.040
_refine_diff_density_max 0.14
_refine_diff_density_min -0.13
_refine_ls_abs_structure_details 'Flack (1983), 1567 Friedel-pairs'
_refine_ls_abs_structure_Flack 0.0(2)
_refine_ls_extinction_method none
_refine_ls_goodness_of_fit_ref 0.9918
_refine_ls_hydrogen_treatment none
_refine_ls_matrix_type full
_refine_ls_number_parameters 200
_refine_ls_number_reflns 3678
_refine_ls_number_restraints 0
_refine_ls_R_factor_all 0.0331
_refine_ls_R_factor_gt 0.0313
_refine_ls_shift/su_max 0.0005066
_refine_ls_shift/su_mean 0.0000420
_refine_ls_structure_factor_coef Fsqd
_refine_ls_weighting_details
;
 Method= Modified Sheldrick 
 w=1/[\s^2^(F^2^) + ( 0.05P)^2^ + 0.16P] 
 ,where P=(max(Fo^2^,0) + 2Fc^2^)/3 
;
_refine_ls_weighting_scheme calc
_refine_ls_wR_factor_all 0.0855
_refine_ls_wR_factor_gt 0.0827
_refine_ls_wR_factor_ref 0.0855
_reflns_limit_h_max 11
_reflns_limit_h_min -11
_reflns_limit_k_max 13
_reflns_limit_k_min 0
_reflns_limit_l_max 22
_reflns_limit_l_min 0
_reflns_number_gt 3503
_reflns_number_total 3679
_reflns_threshold_expression I>2.0\s(I)
_oxford_diffrn_Wilson_B_factor 3.42
_oxford_diffrn_Wilson_scale 0.03
_oxford_refine_ls_r_factor_ref 0.0331
_oxford_refine_ls_scale 5.53(10)
_oxford_reflns_number_all 3678
_oxford_reflns_threshold_expression_ref I>-3.0\s(I)
_oxford_structure_analysis_title 6314
_cod_data_source_file jo3025972_si_002_2.cif
_cod_data_source_block 15
_cod_original_sg_symbol_H-M 'P 21 21 21 '
_cod_original_formula_sum 'C19 H28 N2 O1'
_cod_database_code 4027963

loop_
_symmetry_equiv_pos_as_xyz
x,y,z
x+1/2,-y+1/2,-z
-x,y+1/2,-z+1/2
-x+1/2,-y,z+1/2

loop_
_atom_site_label
_atom_site_type_symbol
_atom_site_fract_x
_atom_site_fract_y
_atom_site_fract_z
_atom_site_U_iso_or_equiv
_atom_site_occupancy
_atom_site_adp_type
_atom_site_refinement_flags_posn
O1 O 0.89617(9) 0.26112(7) 0.27880(4) 0.0395 1.0000 Uani .
C2 C 0.92688(10) 0.37389(9) 0.29171(6) 0.0293 1.0000 Uani .
N3 N 0.92114(9) 0.42583(8) 0.35955(5) 0.0300 1.0000 Uani .
C4 C 0.86708(12) 0.36179(11) 0.42783(6) 0.0356 1.0000 Uani .
C5 C 0.89312(14) 0.21872(11) 0.43298(7) 0.0427 1.0000 Uani .
C6 C 0.95250(16) 0.43457(12) 0.48815(7) 0.0484 1.0000 Uani .
C7 C 1.00901(16) 0.55938(12) 0.45239(7) 0.0478 1.0000 Uani .
C8 C 0.92659(13) 0.56321(10) 0.37854(6) 0.0361 1.0000 Uani .
C9 C 0.77153(16) 0.61236(12) 0.38159(7) 0.0476 1.0000 Uani .
C10 C 0.67773(17) 0.53590(15) 0.43534(10) 0.0590 1.0000 Uani .
C11 C 0.70634(14) 0.39223(13) 0.43087(9) 0.0505 1.0000 Uani .
C12 C 0.9840(2) 0.67899(14) 0.49975(8) 0.0710 1.0000 Uani .
C13 C 1.16899(17) 0.54611(17) 0.43588(10) 0.0668 1.0000 Uani .
C14 C 0.98542(11) 0.45631(10) 0.22813(6) 0.0314 1.0000 Uani .
N15 N 1.13214(11) 0.41123(12) 0.21374(7) 0.0508 1.0000 Uani .
C16 C 0.88733(12) 0.44308(11) 0.16080(6) 0.0356 1.0000 Uani .
C17 C 0.74260(12) 0.50365(12) 0.17309(6) 0.0374 1.0000 Uani .
C18 C 0.72588(13) 0.63593(13) 0.17089(7) 0.0421 1.0000 Uani .
C19 C 0.59263(14) 0.69254(15) 0.18328(8) 0.0530 1.0000 Uani .
C20 C 0.47519(15) 0.6178(2) 0.19896(10) 0.0679 1.0000 Uani .
C21 C 0.49115(16) 0.4871(2) 0.20222(12) 0.0784 1.0000 Uani .
C22 C 0.62371(14) 0.42968(16) 0.18892(9) 0.0565 1.0000 Uani .
H51 H 0.8725 0.1955 0.4858 0.0625 1.0000 Uiso R
H52 H 0.8289 0.1707 0.4004 0.0613 1.0000 Uiso R
H53 H 0.9961 0.1984 0.4208 0.0621 1.0000 Uiso R
H61 H 0.8891 0.4537 0.5287 0.0582 1.0000 Uiso R
H62 H 1.0328 0.3795 0.5063 0.0583 1.0000 Uiso R
H81 H 0.9824 0.6110 0.3424 0.0417 1.0000 Uiso R
H91 H 0.7724 0.7078 0.3948 0.0555 1.0000 Uiso R
H92 H 0.7329 0.6075 0.3311 0.0545 1.0000 Uiso R
H101 H 0.6967 0.5647 0.4860 0.0704 1.0000 Uiso R
H102 H 0.5780 0.5598 0.4227 0.0699 1.0000 Uiso R
H111 H 0.6610 0.3569 0.3877 0.0610 1.0000 Uiso R
H112 H 0.6665 0.3517 0.4750 0.0587 1.0000 Uiso R
H121 H 0.8793 0.6825 0.5143 0.1041 1.0000 Uiso R
H122 H 1.0424 0.6725 0.5437 0.1047 1.0000 Uiso R
H123 H 1.0084 0.7567 0.4735 0.1035 1.0000 Uiso R
H131 H 1.2274 0.5341 0.4801 0.0994 1.0000 Uiso R
H132 H 1.1888 0.4740 0.4025 0.0975 1.0000 Uiso R
H133 H 1.2059 0.6268 0.4132 0.0980 1.0000 Uiso R
H141 H 0.9912 0.5462 0.2407 0.0333 1.0000 Uiso R
H151 H 1.1739 0.4518 0.1787 0.0645 1.0000 Uiso R
H152 H 1.1338 0.3267 0.2059 0.0637 1.0000 Uiso R
H161 H 0.8758 0.3506 0.1506 0.0430 1.0000 Uiso R
H162 H 0.9351 0.4841 0.1194 0.0432 1.0000 Uiso R
H181 H 0.8105 0.6884 0.1602 0.0491 1.0000 Uiso R
H191 H 0.5839 0.7815 0.1792 0.0624 1.0000 Uiso R
H201 H 0.3854 0.6531 0.2061 0.0821 1.0000 Uiso R
H211 H 0.4104 0.4363 0.2145 0.0950 1.0000 Uiso R
H221 H 0.6361 0.3378 0.1905 0.0689 1.0000 Uiso R

loop_
_atom_site_aniso_label
_atom_site_aniso_U_11
_atom_site_aniso_U_22
_atom_site_aniso_U_33
_atom_site_aniso_U_23
_atom_site_aniso_U_13
_atom_site_aniso_U_12
O1 0.0489(4) 0.0297(4) 0.0398(4) -0.0042(3) -0.0029(3) -0.0035(3)
C2 0.0244(4) 0.0288(5) 0.0348(5) -0.0021(4) -0.0022(4) 0.0016(3)
N3 0.0318(4) 0.0261(4) 0.0321(4) -0.0009(3) 0.0038(3) -0.0015(3)
C4 0.0409(6) 0.0323(5) 0.0337(5) 0.0010(4) 0.0059(4) -0.0051(4)
C5 0.0525(6) 0.0328(5) 0.0429(6) 0.0055(5) 0.0028(5) -0.0060(5)
C6 0.0732(9) 0.0383(6) 0.0336(5) 0.0019(5) -0.0026(5) -0.0132(6)
C7 0.0679(8) 0.0363(6) 0.0391(6) -0.0001(5) -0.0067(5) -0.0159(6)
C8 0.0480(6) 0.0274(5) 0.0329(5) -0.0022(4) 0.0056(4) -0.0030(5)
C9 0.0586(8) 0.0372(6) 0.0469(6) -0.0038(5) 0.0113(6) 0.0125(5)
C10 0.0551(8) 0.0513(8) 0.0706(9) -0.0044(7) 0.0256(7) 0.0091(6)
C11 0.0429(6) 0.0464(7) 0.0624(8) -0.0003(6) 0.0205(6) -0.0039(5)
C12 0.1280(16) 0.0436(7) 0.0416(7) -0.0083(6) -0.0048(8) -0.0267(9)
C13 0.0609(9) 0.0621(9) 0.0773(10) 0.0084(8) -0.0200(8) -0.0246(7)
C14 0.0283(5) 0.0334(5) 0.0325(5) -0.0019(4) 0.0013(4) 0.0016(4)
N15 0.0302(5) 0.0627(7) 0.0596(6) 0.0126(5) 0.0115(4) 0.0056(4)
C16 0.0393(5) 0.0388(5) 0.0287(4) -0.0044(4) 0.0008(4) 0.0018(5)
C17 0.0355(5) 0.0486(6) 0.0282(5) 0.0010(4) -0.0063(4) 0.0013(5)
C18 0.0395(6) 0.0486(7) 0.0381(5) -0.0064(5) -0.0039(5) 0.0044(5)
C19 0.0487(7) 0.0623(8) 0.0480(7) -0.0026(6) -0.0072(6) 0.0175(6)
C20 0.0357(6) 0.0997(13) 0.0684(9) 0.0206(9) -0.0025(6) 0.0214(7)
C21 0.0316(6) 0.0987(13) 0.1047(15) 0.0440(12) -0.0048(7) -0.0002(7)
C22 0.0377(6) 0.0615(8) 0.0703(9) 0.0242(7) -0.0105(6) -0.0030(6)

loop_
_atom_type_symbol
_atom_type_scat_dispersion_real
_atom_type_scat_dispersion_imag
_atom_type_scat_Cromer_Mann_a1
_atom_type_scat_Cromer_Mann_b1
_atom_type_scat_Cromer_Mann_a2
_atom_type_scat_Cromer_Mann_b2
_atom_type_scat_Cromer_Mann_a3
_atom_type_scat_Cromer_Mann_b3
_atom_type_scat_Cromer_Mann_a4
_atom_type_scat_Cromer_Mann_b4
_atom_type_scat_Cromer_Mann_c
_atom_type_scat_source
C 0.0181 0.0091 2.3100 20.8439 1.0200 10.2075 1.5886 0.5687 0.8650 51.6512 0.2156 'International Tables Vol C 4.2.6.8 and 6.1.1.4'
H 0.0000 0.0000 0.4930 10.5109 0.3229 26.1257 0.1402 3.1424 0.0408 57.7998 0.0030 'International Tables Vol C 4.2.6.8 and 6.1.1.4'
N 0.0311 0.0180 12.2126 0.0057 3.1322 9.8933 2.0125 28.9975 1.1663 0.5826 -11.5290 'International Tables Vol C 4.2.6.8 and 6.1.1.4'
O 0.0492 0.0322 3.0485 13.2771 2.2868 5.7011 1.5463 0.3239 0.8670 32.9089 0.2508 'International Tables Vol C 4.2.6.8 and 6.1.1.4'

loop_
_geom_angle_atom_site_label_1
_geom_angle_atom_site_label_2
_geom_angle_atom_site_label_3
_geom_angle
_geom_angle_publ_flag
O1 C2 N3 123.28(10) yes
O1 C2 C14 118.28(9) yes
N3 C2 C14 118.27(9) yes
C2 N3 C4 126.18(9) yes
C2 N3 C8 127.13(8) yes
C4 N3 C8 104.67(8) yes
N3 C4 C5 115.98(9) yes
N3 C4 C6 101.07(8) yes
C5 C4 C6 110.93(10) yes
N3 C4 C11 105.44(10) yes
C5 C4 C11 111.02(10) yes
C6 C4 C11 111.98(11) yes
C4 C5 H51 105.4 no
C4 C5 H52 111.7 no
H51 C5 H52 109.5 no
C4 C5 H53 110.3 no
H51 C5 H53 109.9 no
H52 C5 H53 110.0 no
C4 C6 C7 106.95(9) yes
C4 C6 H61 109.0 no
C7 C6 H61 110.7 no
C4 C6 H62 109.5 no
C7 C6 H62 111.6 no
H61 C6 H62 109.1 no
C6 C7 C8 102.47(9) yes
C6 C7 C12 113.55(11) yes
C8 C7 C12 112.88(12) yes
C6 C7 C13 109.74(13) yes
C8 C7 C13 108.52(11) yes
C12 C7 C13 109.41(13) yes
C7 C8 N3 101.20(9) yes
C7 C8 C9 116.47(10) yes
N3 C8 C9 107.53(9) yes
C7 C8 H81 109.3 no
N3 C8 H81 111.0 no
C9 C8 H81 110.8 no
C8 C9 C10 112.66(11) yes
C8 C9 H91 109.0 no
C10 C9 H91 111.2 no
C8 C9 H92 107.1 no
C10 C9 H92 110.9 no
H91 C9 H92 105.7 no
C9 C10 C11 112.25(11) yes
C9 C10 H101 109.4 no
C11 C10 H101 108.6 no
C9 C10 H102 104.9 no
C11 C10 H102 113.6 no
H101 C10 H102 107.9 no
C4 C11 C10 112.13(11) yes
C4 C11 H111 108.7 no
C10 C11 H111 110.1 no
C4 C11 H112 108.1 no
C10 C11 H112 108.4 no
H111 C11 H112 109.5 no
C7 C12 H121 108.8 no
C7 C12 H122 108.6 no
H121 C12 H122 109.3 no
C7 C12 H123 111.8 no
H121 C12 H123 108.9 no
H122 C12 H123 109.4 no
C7 C13 H131 113.2 no
C7 C13 H132 111.9 no
H131 C13 H132 107.6 no
C7 C13 H133 109.9 no
H131 C13 H133 104.7 no
H132 C13 H133 109.1 no
C2 C14 N15 106.47(9) yes
C2 C14 C16 109.60(8) yes
N15 C14 C16 112.63(9) yes
C2 C14 H141 112.7 no
N15 C14 H141 107.5 no
C16 C14 H141 108.0 no
C14 N15 H151 113.3 no
C14 N15 H152 111.2 no
H151 N15 H152 111.2 no
C14 C16 C17 112.23(8) yes
C14 C16 H161 107.6 no
C17 C16 H161 109.9 no
C14 C16 H162 107.6 no
C17 C16 H162 109.8 no
H161 C16 H162 109.6 no
C16 C17 C18 120.88(11) yes
C16 C17 C22 120.93(12) yes
C18 C17 C22 118.16(12) yes
C17 C18 C19 121.11(13) yes
C17 C18 H181 118.1 no
C19 C18 H181 120.8 no
C18 C19 C20 120.12(15) yes
C18 C19 H191 119.1 no
C20 C19 H191 120.7 no
C19 C20 C21 119.16(14) yes
C19 C20 H201 121.6 no
C21 C20 H201 119.2 no
C20 C21 C22 121.05(15) yes
C20 C21 H211 118.7 no
C22 C21 H211 120.2 no
C21 C22 C17 120.39(16) yes
C21 C22 H221 121.8 no
C17 C22 H221 117.8 no

loop_
_geom_bond_atom_site_label_1
_geom_bond_atom_site_label_2
_geom_bond_distance
_geom_bond_publ_flag
O1 C2 1.2341(13) yes
C2 N3 1.3453(13) yes
C2 C14 1.5383(14) yes
N3 C4 1.4943(13) yes
N3 C8 1.4760(13) yes
C4 C5 1.5162(15) yes
C4 C6 1.5513(16) yes
C4 C11 1.5313(17) yes
C5 H51 1.007 no
C5 H52 0.979 no
C5 H53 1.007 no
C6 C7 1.5478(17) yes
C6 H61 0.964 no
C6 H62 0.999 no
C7 C8 1.5438(16) yes
C7 C12 1.5333(19) yes
C7 C13 1.526(2) yes
C8 C9 1.5335(18) yes
C8 H81 0.974 no
C9 C10 1.533(2) yes
C9 H91 1.025 no
C9 H92 0.985 no
C10 C11 1.5257(19) yes
C10 H101 0.983 no
C10 H102 0.989 no
C11 H111 0.962 no
C11 H112 0.978 no
C12 H121 1.011 no
C12 H122 0.968 no
C12 H123 0.968 no
C13 H131 0.976 no
C13 H132 0.984 no
C13 H133 0.998 no
C14 N15 1.4686(13) yes
C14 C16 1.5308(14) yes
C14 H141 0.968 no
N15 H151 0.858 no
N15 H152 0.894 no
C16 C17 1.5055(15) yes
C16 H161 0.989 no
C16 H162 0.972 no
C17 C18 1.3905(18) yes
C17 C22 1.3801(18) yes
C18 C19 1.3928(17) yes
C18 H181 0.980 no
C19 C20 1.373(2) yes
C19 H191 0.935 no
C20 C21 1.374(3) yes
C20 H201 0.923 no
C21 C22 1.394(2) yes
C21 H211 0.947 no
C22 H221 0.966 no

loop_
_geom_hbond_atom_site_label_D
_geom_hbond_atom_site_label_H
_geom_hbond_atom_site_label_A
_geom_hbond_site_symmetry_A
_geom_hbond_angle_DHA
_geom_hbond_distance_DH
_geom_hbond_distance_HA
_geom_hbond_distance_DA
_geom_hbond_publ_flag
C14 H141 O1 3_755 149.38 0.968 2.5015 3.371(2) yes
